data_2220578
loop_
_publ_author_name
'Khalaji, Aliakbar Dehno'
'Hadadzadeh, Hassan'
'Gotoh, Kazuma'
'Ishida, Hiroyuki'

_publ_section_title
<i>catena</i>-Poly[[[<i>N</i>,<i>N</i>'-bis(3-methoxybenzylidene)ethylenediamine]copper(I)]-\m-thiocyanato-\k^2^<i>N</i>:<i>S</i>]
_journal_coeditor_code LH2744
_journal_issue 1
_journal_name_full 'Acta Crystallographica Section E'
_journal_page_first m70
_journal_paper_doi 10.1107/S1600536808041925
_journal_volume 65
_journal_year 2009
_chemical_formula_iupac '[Cu (N C S) (C18 H20 N2 O2)]'
_chemical_formula_moiety 'C19 H20 Cu N3 O2 S '
_chemical_formula_sum 'C19 H20 Cu N3 O2 S'
_chemical_formula_weight 417.99
_chemical_name_systematic
;
<i>catena</i>-Poly[[[<i>N</i>,<i>N</i>'-bis(3-
methoxybenzylidene)ethylenediamine]copper(I)]-
\m-thiocyanato-\k^2^<i>N</i>:<i>S</i>]
;
_space_group_IT_number 14
_symmetry_cell_setting monoclinic
_symmetry_space_group_name_Hall '-P 2yn'
_symmetry_space_group_name_H-M 'P 1 21/n 1'
_atom_sites_solution_hydrogens geom
_atom_sites_solution_primary direct
_atom_sites_solution_secondary difmap
_cell_angle_alpha 90.0000
_cell_angle_beta 107.1245(15)
_cell_angle_gamma 90.0000
_cell_formula_units_Z 4
_cell_length_a 8.1316(3)
_cell_length_b 23.5113(9)
_cell_length_c 10.1597(4)
_cell_measurement_reflns_used 22727
_cell_measurement_temperature 193.0(10)
_cell_measurement_theta_max 30.0
_cell_measurement_theta_min 3.1
_cell_volume 1856.27(12)
_computing_cell_refinement 'PROCESS-AUTO (Rigaku/MSC, 2004)'
_computing_data_collection 'PROCESS-AUTO (Rigaku/MSC, 2004)'
_computing_data_reduction 'CrystalStructure (Rigaku/MSC, 2004)'
_computing_molecular_graphics 'ORTEP-3 (Farrugia, 1997)'
_computing_publication_material 'CrystalStructure (Rigaku/MSC, 2004) and PLATON (Spek, 2003)'
_computing_structure_refinement 'SHELXL97 (Sheldrick, 2008)'
_computing_structure_solution 'SHELXS97 (Sheldrick, 2008)'
_diffrn_detector_area_resol_mean 10.00
_diffrn_measured_fraction_theta_full 0.997
_diffrn_measured_fraction_theta_max 0.997
_diffrn_measurement_device_type 'Rigaku R-AXIS RAPID'
_diffrn_measurement_method \w
_diffrn_radiation_type 'Mo K\a'
_diffrn_radiation_wavelength 0.71075
_diffrn_reflns_av_R_equivalents 0.031
_diffrn_reflns_limit_h_max 11
_diffrn_reflns_limit_h_min -10
_diffrn_reflns_limit_k_max 32
_diffrn_reflns_limit_k_min -32
_diffrn_reflns_limit_l_max 12
_diffrn_reflns_limit_l_min -14
_diffrn_reflns_number 28362
_diffrn_reflns_theta_full 29.986
_diffrn_reflns_theta_max 29.986
_diffrn_reflns_theta_min 3.14
_exptl_absorpt_coefficient_mu 1.307
_exptl_absorpt_correction_T_max 0.974
_exptl_absorpt_correction_T_min 0.771
_exptl_absorpt_correction_type numerical
_exptl_absorpt_process_details
;
(<i>ABSCOR</i>; Higashi, 1995)
;
_exptl_crystal_colour yellow
_exptl_crystal_density_diffrn 1.496
_exptl_crystal_density_method 'not measured'
_exptl_crystal_description platelet
_exptl_crystal_F_000 864.00
_exptl_crystal_size_max 0.31
_exptl_crystal_size_mid 0.17
_exptl_crystal_size_min 0.02
_refine_diff_density_max 0.513
_refine_diff_density_min -0.234
_refine_ls_extinction_method none
_refine_ls_goodness_of_fit_ref 1.045
_refine_ls_hydrogen_treatment constr
_refine_ls_matrix_type full
_refine_ls_number_parameters 235
_refine_ls_number_reflns 5395
_refine_ls_number_restraints 0
_refine_ls_restrained_S_all 1.045
_refine_ls_R_factor_all 0.0391
_refine_ls_R_factor_gt 0.0301
_refine_ls_shift/su_max 0.001
_refine_ls_shift/su_mean 0.001
_refine_ls_structure_factor_coef Fsqd
_refine_ls_weighting_details 'calc w=1/[\s^2^(Fo^2^)+(0.0358P)^2^+0.7637P] where P=(Fo^2^+2Fc^2^)/3'
_refine_ls_weighting_scheme calc
_refine_ls_wR_factor_gt 0.0722
_refine_ls_wR_factor_ref 0.0759
_reflns_number_gt 4614
_reflns_number_total 5395
_reflns_threshold_expression I>2\s(I)
_cod_data_source_file lh2744.cif
_cod_data_source_block I
_cod_original_cell_volume 1856.27(11)
_cod_original_sg_symbol_H-M 'P 21/n'
_cod_original_formula_sum 'C19 H20 Cu N3 O2 S '
_cod_database_code 2220578
_cod_database_fobs_code 2220578

loop_
_symmetry_equiv_pos_site_id
_symmetry_equiv_pos_as_xyz
1 +X,+Y,+Z
2 1/2-X,1/2+Y,1/2-Z
3 -X,-Y,-Z
4 1/2+X,1/2-Y,1/2+Z

loop_
_atom_site_type_symbol
_atom_site_label
_atom_site_fract_x
_atom_site_fract_y
_atom_site_fract_z
_atom_site_U_iso_or_equiv
_atom_site_adp_type
_atom_site_calc_flag
_atom_site_refinement_flags
_atom_site_occupancy
_atom_site_disorder_assembly
_atom_site_disorder_group
Cu Cu1 0.42300(2) 0.235166(8) 0.471370(18) 0.02525(6) Uani d . 1 . .
S S1 0.16168(5) 0.188164(18) 0.41646(4) 0.03209(9) Uani d . 1 . .
O O1 -0.06043(17) 0.34954(5) 0.56184(14) 0.0406(3) Uani d . 1 . .
O O2 0.46009(18) 0.04893(6) 0.71225(15) 0.0472(3) Uani d . 1 . .
N N1 0.01289(17) 0.24053(6) 0.16100(13) 0.0302(3) Uani d . 1 . .
N N2 0.41448(15) 0.30353(5) 0.33778(12) 0.0248(2) Uani d . 1 . .
N N3 0.61360(15) 0.20470(5) 0.38943(12) 0.0245(2) Uani d . 1 . .
C C1 0.07436(18) 0.21886(6) 0.26548(15) 0.0255(3) Uani d . 1 . .
C C2 0.3075(2) 0.38111(6) 0.44500(16) 0.0277(3) Uani d . 1 . .
C C3 0.1706(2) 0.35321(6) 0.47169(16) 0.0281(3) Uani d . 1 . .
H H3 0.1399 0.3160 0.4364 0.034 Uiso calc R 1 . .
C C4 0.0781(2) 0.37944(6) 0.55001(15) 0.0294(3) Uani d . 1 . .
C C5 0.1271(2) 0.43268(7) 0.60751(18) 0.0374(4) Uani d . 1 . .
H H5 0.0657 0.4504 0.6626 0.045 Uiso calc R 1 . .
C C6 0.2674(3) 0.45947(8) 0.5830(2) 0.0476(5) Uani d . 1 . .
H H6 0.3037 0.4954 0.6240 0.057 Uiso calc R 1 . .
C C7 0.3549(2) 0.43480(7) 0.5002(2) 0.0411(4) Uani d . 1 . .
H H7 0.4472 0.4545 0.4809 0.049 Uiso calc R 1 . .
C C8 -0.1738(2) 0.37722(8) 0.6249(2) 0.0428(4) Uani d . 1 . .
H H8A -0.1147 0.3833 0.7228 0.064 Uiso calc R 1 . .
H H8B -0.2757 0.3534 0.6151 0.064 Uiso calc R 1 . .
H H8C -0.2091 0.4140 0.5800 0.064 Uiso calc R 1 . .
C C9 0.39553(19) 0.35649(6) 0.35092(16) 0.0283(3) Uani d . 1 . .
H H9 0.4406 0.3817 0.2971 0.034 Uiso calc R 1 . .
C C10 0.4946(2) 0.28431(7) 0.23429(15) 0.0289(3) Uani d . 1 . .
H H10A 0.5255 0.3175 0.1866 0.035 Uiso calc R 1 . .
H H10B 0.4127 0.2604 0.1649 0.035 Uiso calc R 1 . .
C C11 0.6547(2) 0.25029(7) 0.30428(17) 0.0299(3) Uani d . 1 . .
H H11A 0.7020 0.2334 0.2338 0.036 Uiso calc R 1 . .
H H11B 0.7432 0.2758 0.3631 0.036 Uiso calc R 1 . .
C C12 0.70674(18) 0.16036(6) 0.40348(16) 0.0277(3) Uani d . 1 . .
H H12 0.7894 0.1591 0.3541 0.033 Uiso calc R 1 . .
C C13 0.6977(2) 0.11098(6) 0.48926(16) 0.0291(3) Uani d . 1 . .
C C14 0.8217(3) 0.06895(8) 0.5020(2) 0.0423(4) Uani d . 1 . .
H H14 0.9060 0.0724 0.4547 0.051 Uiso calc R 1 . .
C C15 0.8215(3) 0.02186(8) 0.5846(2) 0.0531(5) Uani d . 1 . .
H H15 0.9069 -0.0067 0.5942 0.064 Uiso calc R 1 . .
C C16 0.6993(3) 0.01612(7) 0.6521(2) 0.0471(5) Uani d . 1 . .
H H16 0.6997 -0.0165 0.7075 0.056 Uiso calc R 1 . .
C C17 0.5745(2) 0.05804(7) 0.63967(18) 0.0359(3) Uani d . 1 . .
C C18 0.5742(2) 0.10550(7) 0.55896(17) 0.0307(3) Uani d . 1 . .
H H18 0.4900 0.1343 0.5511 0.037 Uiso calc R 1 . .
C C19 0.3301(3) 0.09082(10) 0.7005(2) 0.0532(5) Uani d . 1 . .
H H19A 0.3841 0.1279 0.7280 0.080 Uiso calc R 1 . .
H H19B 0.2599 0.0807 0.7606 0.080 Uiso calc R 1 . .
H H19C 0.2569 0.0927 0.6048 0.080 Uiso calc R 1 . .

loop_
_atom_site_aniso_label
_atom_site_aniso_U_11
_atom_site_aniso_U_22
_atom_site_aniso_U_33
_atom_site_aniso_U_12
_atom_site_aniso_U_13
_atom_site_aniso_U_23
Cu1 0.02571(10) 0.02875(10) 0.02277(9) -0.00058(7) 0.00944(7) 0.00156(6)
S1 0.02396(18) 0.0417(2) 0.02944(18) -0.00463(15) 0.00609(14) 0.01091(15)
O1 0.0427(7) 0.0376(6) 0.0521(7) -0.0008(5) 0.0304(6) -0.0038(5)
O2 0.0445(7) 0.0437(7) 0.0519(8) -0.0052(6) 0.0118(6) 0.0206(6)
N1 0.0276(6) 0.0381(7) 0.0254(6) -0.0013(5) 0.0084(5) -0.0009(5)
N2 0.0246(6) 0.0277(6) 0.0243(6) 0.0011(5) 0.0103(4) 0.0022(4)
N3 0.0219(6) 0.0267(6) 0.0265(6) -0.0017(4) 0.0097(4) -0.0012(5)
C1 0.0207(6) 0.0308(7) 0.0267(7) -0.0019(5) 0.0094(5) -0.0021(5)
C2 0.0309(7) 0.0231(6) 0.0304(7) 0.0032(5) 0.0109(6) 0.0021(5)
C3 0.0325(8) 0.0231(6) 0.0310(7) 0.0022(5) 0.0127(6) -0.0001(5)
C4 0.0332(8) 0.0288(7) 0.0286(7) 0.0039(6) 0.0127(6) 0.0026(6)
C5 0.0460(10) 0.0326(8) 0.0382(9) 0.0058(7) 0.0193(7) -0.0056(7)
C6 0.0555(12) 0.0295(8) 0.0619(12) -0.0046(8) 0.0238(10) -0.0167(8)
C7 0.0429(10) 0.0291(8) 0.0558(11) -0.0066(7) 0.0218(8) -0.0073(7)
C8 0.0414(10) 0.0485(10) 0.0466(10) 0.0115(8) 0.0253(8) 0.0059(8)
C9 0.0289(7) 0.0272(7) 0.0308(7) 0.0003(5) 0.0122(6) 0.0047(6)
C10 0.0337(8) 0.0311(7) 0.0262(7) 0.0027(6) 0.0156(6) 0.0025(6)
C11 0.0282(7) 0.0314(7) 0.0349(8) -0.0005(6) 0.0170(6) 0.0022(6)
C12 0.0218(7) 0.0315(7) 0.0310(7) -0.0002(5) 0.0096(5) -0.0033(6)
C13 0.0280(7) 0.0268(7) 0.0300(7) 0.0022(6) 0.0048(6) -0.0038(6)
C14 0.0468(10) 0.0380(9) 0.0434(10) 0.0151(8) 0.0154(8) -0.0034(7)
C15 0.0703(14) 0.0342(9) 0.0539(11) 0.0251(9) 0.0167(10) 0.0000(8)
C16 0.0649(13) 0.0244(7) 0.0448(10) 0.0057(8) 0.0052(9) 0.0040(7)
C17 0.0369(9) 0.0293(7) 0.0363(8) -0.0051(6) 0.0026(7) 0.0032(6)
C18 0.0270(7) 0.0266(7) 0.0358(8) 0.0002(6) 0.0050(6) 0.0030(6)
C19 0.0392(10) 0.0670(13) 0.0561(12) -0.0005(9) 0.0183(9) 0.0273(10)

loop_
_atom_type_symbol
_atom_type_description
_atom_type_scat_dispersion_real
_atom_type_scat_dispersion_imag
_atom_type_scat_source
C C 0.0033 0.0016 'International Tables Vol C Tables 4.2.6.8 and 6.1.1.4'
H H 0.0000 0.0000 'International Tables Vol C Tables 4.2.6.8 and 6.1.1.4'
O O 0.0106 0.0060 'International Tables Vol C Tables 4.2.6.8 and 6.1.1.4'
N N 0.0061 0.0033 'International Tables Vol C Tables 4.2.6.8 and 6.1.1.4'
S S 0.1246 0.1234 'International Tables Vol C Tables 4.2.6.8 and 6.1.1.4'
Cu Cu 0.3201 1.2651 'International Tables Vol C Tables 4.2.6.8 and 6.1.1.4'

loop_
_geom_angle_atom_site_label_1
_geom_angle_atom_site_label_2
_geom_angle_atom_site_label_3
_geom_angle_site_symmetry_1
_geom_angle_site_symmetry_2
_geom_angle_site_symmetry_3
_geom_angle
_geom_angle_publ_flag
S1 Cu1 N1 . . 4_555 115.61(4) ?
S1 Cu1 N2 . . . 110.98(3) ?
S1 Cu1 N3 . . . 118.46(3) ?
N1 Cu1 N2 4_555 . . 110.48(5) ?
N1 Cu1 N3 4_555 . . 113.01(5) ?
N2 Cu1 N3 . . . 83.78(4) ?
Cu1 S1 C1 . . . 97.37(5) ?
C4 O1 C8 . . . 117.71(13) ?
C17 O2 C19 . . . 117.00(15) ?
Cu1 N1 C1 4_454 . . 169.62(13) ?
Cu1 N2 C9 . . . 131.98(11) ?
Cu1 N2 C10 . . . 107.01(8) ?
C9 N2 C10 . . . 118.26(14) ?
Cu1 N3 C11 . . . 107.88(9) ?
Cu1 N3 C12 . . . 136.32(11) ?
C11 N3 C12 . . . 115.52(14) ?
S1 C1 N1 . . . 179.41(15) ?
C3 C2 C7 . . . 119.65(17) ?
C3 C2 C9 . . . 120.89(13) ?
C7 C2 C9 . . . 119.31(16) ?
C2 C3 C4 . . . 120.22(13) ?
O1 C4 C3 . . . 114.99(12) ?
O1 C4 C5 . . . 124.75(16) ?
C3 C4 C5 . . . 120.26(16) ?
C4 C5 C6 . . . 118.86(18) ?
C5 C6 C7 . . . 121.14(17) ?
C2 C7 C6 . . . 119.77(18) ?
N2 C9 C2 . . . 123.57(15) ?
N2 C10 C11 . . . 109.21(12) ?
N3 C11 C10 . . . 110.28(13) ?
N3 C12 C13 . . . 125.68(15) ?
C12 C13 C14 . . . 117.15(16) ?
C12 C13 C18 . . . 123.00(14) ?
C14 C13 C18 . . . 119.84(15) ?
C13 C14 C15 . . . 119.6(2) ?
C14 C15 C16 . . . 120.70(19) ?
C15 C16 C17 . . . 120.06(17) ?
O2 C17 C16 . . . 115.76(16) ?
O2 C17 C18 . . . 124.37(15) ?
C16 C17 C18 . . . 119.87(18) ?
C13 C18 C17 . . . 119.96(15) ?
C2 C3 H3 . . . 119.9 no
C4 C3 H3 . . . 119.9 no
C4 C5 H5 . . . 120.6 no
C6 C5 H5 . . . 120.6 no
C5 C6 H6 . . . 119.4 no
C7 C6 H6 . . . 119.4 no
C2 C7 H7 . . . 120.1 no
C6 C7 H7 . . . 120.1 no
O1 C8 H8A . . . 109.5 no
O1 C8 H8B . . . 109.5 no
O1 C8 H8C . . . 109.5 no
H8A C8 H8B . . . 109.5 no
H8A C8 H8C . . . 109.5 no
H8B C8 H8C . . . 109.5 no
N2 C9 H9 . . . 118.2 no
C2 C9 H9 . . . 118.2 no
N2 C10 H10A . . . 109.8 no
N2 C10 H10B . . . 109.8 no
C11 C10 H10A . . . 109.8 no
C11 C10 H10B . . . 109.8 no
H10A C10 H10B . . . 108.3 no
N3 C11 H11A . . . 109.6 no
N3 C11 H11B . . . 109.6 no
C10 C11 H11A . . . 109.6 no
C10 C11 H11B . . . 109.6 no
H11A C11 H11B . . . 108.1 no
N3 C12 H12 . . . 117.2 no
C13 C12 H12 . . . 117.2 no
C13 C14 H14 . . . 120.2 no
C15 C14 H14 . . . 120.2 no
C14 C15 H15 . . . 119.7 no
C16 C15 H15 . . . 119.6 no
C15 C16 H16 . . . 120.0 no
C17 C16 H16 . . . 120.0 no
C13 C18 H18 . . . 120.0 no
C17 C18 H18 . . . 120.0 no
O2 C19 H19A . . . 109.5 no
O2 C19 H19B . . . 109.5 no
O2 C19 H19C . . . 109.5 no
H19A C19 H19B . . . 109.5 no
H19A C19 H19C . . . 109.5 no
H19B C19 H19C . . . 109.5 no

loop_
_geom_bond_atom_site_label_1
_geom_bond_atom_site_label_2
_geom_bond_site_symmetry_1
_geom_bond_site_symmetry_2
_geom_bond_distance
_geom_bond_publ_flag
Cu1 S1 . . 2.3130(4) y
Cu1 N1 . 4_555 1.9347(12) y
Cu1 N2 . . 2.0917(12) y
Cu1 N3 . . 2.0900(13) y
S1 C1 . . 1.6542(14) ?
O1 C4 . . 1.363(2) ?
O1 C8 . . 1.425(2) ?
O2 C17 . . 1.364(2) ?
O2 C19 . . 1.424(2) ?
N1 C1 . . 1.1505(18) ?
N2 C9 . . 1.2665(18) ?
N2 C10 . . 1.462(2) ?
N3 C11 . . 1.476(2) ?
N3 C12 . . 1.2717(18) ?
C2 C3 . . 1.386(2) ?
C2 C7 . . 1.389(2) ?
C2 C9 . . 1.471(2) ?
C3 C4 . . 1.390(2) ?
C4 C5 . . 1.389(2) ?
C5 C6 . . 1.388(3) ?
C6 C7 . . 1.380(3) ?
C10 C11 . . 1.515(2) ?
C12 C13 . . 1.467(2) ?
C13 C14 . . 1.390(2) ?
C13 C18 . . 1.394(2) ?
C14 C15 . . 1.389(2) ?
C15 C16 . . 1.370(3) ?
C16 C17 . . 1.394(2) ?
C17 C18 . . 1.384(2) ?
C3 H3 . . 0.950 no
C5 H5 . . 0.950 no
C6 H6 . . 0.950 no
C7 H7 . . 0.950 no
C8 H8A . . 0.980 no
C8 H8B . . 0.980 no
C8 H8C . . 0.980 no
C9 H9 . . 0.950 no
C10 H10A . . 0.990 no
C10 H10B . . 0.990 no
C11 H11A . . 0.990 no
C11 H11B . . 0.990 no
C12 H12 . . 0.950 no
C14 H14 . . 0.950 no
C15 H15 . . 0.950 no
C16 H16 . . 0.950 no
C18 H18 . . 0.950 no
C19 H19A . . 0.980 no
C19 H19B . . 0.980 no
C19 H19C . . 0.980 no

loop_
_geom_torsion_atom_site_label_1
_geom_torsion_atom_site_label_2
_geom_torsion_atom_site_label_3
_geom_torsion_atom_site_label_4
_geom_torsion_site_symmetry_1
_geom_torsion_site_symmetry_2
_geom_torsion_site_symmetry_3
_geom_torsion_site_symmetry_4
_geom_torsion
_geom_torsion_publ_flag
S1 Cu1 N1 C1 . . 4_555 4_555 -141.8(7) ?
N1 Cu1 S1 C1 4_555 . . . 138.73(7) ?
S1 Cu1 N2 C9 . . . . 100.29(12) ?
S1 Cu1 N2 C10 . . . . -99.44(8) ?
N2 Cu1 S1 C1 . . . . 11.92(7) ?
S1 Cu1 N3 C11 . . . . 119.32(7) ?
S1 Cu1 N3 C12 . . . . -67.25(13) ?
N3 Cu1 S1 C1 . . . . -82.44(6) ?
N1 Cu1 N2 C9 4_555 . . . -29.30(14) ?
N1 Cu1 N2 C10 4_555 . . . 130.97(8) ?
N2 Cu1 N1 C1 . . 4_555 4_555 -14.7(7) ?
N1 Cu1 N3 C11 4_555 . . . -100.84(9) ?
N1 Cu1 N3 C12 4_555 . . . 72.59(14) ?
N3 Cu1 N1 C1 . . 4_555 4_555 77.2(7) ?
N2 Cu1 N3 C11 . . . . 8.80(8) ?
N2 Cu1 N3 C12 . . . . -177.78(13) ?
N3 Cu1 N2 C9 . . . . -141.57(13) ?
N3 Cu1 N2 C10 . . . . 18.70(8) ?
C8 O1 C4 C3 . . . . -171.75(13) ?
C8 O1 C4 C5 . . . . 7.1(2) ?
C19 O2 C17 C16 . . . . -179.45(15) ?
C19 O2 C17 C18 . . . . 1.5(2) ?
Cu1 N2 C9 C2 . . . . -25.4(2) ?
Cu1 N2 C10 C11 . . . . -42.47(13) ?
C9 N2 C10 C11 . . . . 120.98(14) ?
C10 N2 C9 C2 . . . . 176.11(11) ?
Cu1 N3 C11 C10 . . . . -34.46(13) ?
Cu1 N3 C12 C13 . . . . 3.1(2) ?
C11 N3 C12 C13 . . . . 176.20(12) ?
C12 N3 C11 C10 . . . . 150.57(12) ?
C3 C2 C7 C6 . . . . 1.2(2) ?
C7 C2 C3 C4 . . . . 1.8(2) ?
C3 C2 C9 N2 . . . . -33.1(2) ?
C9 C2 C3 C4 . . . . -173.74(12) ?
C7 C2 C9 N2 . . . . 151.34(14) ?
C9 C2 C7 C6 . . . . 176.78(15) ?
C2 C3 C4 O1 . . . . 175.86(12) ?
C2 C3 C4 C5 . . . . -3.0(2) ?
O1 C4 C5 C6 . . . . -177.52(14) ?
C3 C4 C5 C6 . . . . 1.3(2) ?
C4 C5 C6 C7 . . . . 1.7(2) ?
C5 C6 C7 C2 . . . . -3.0(2) ?
N2 C10 C11 N3 . . . . 52.70(16) ?
N3 C12 C13 C14 . . . . -173.84(14) ?
N3 C12 C13 C18 . . . . 4.8(2) ?
C12 C13 C14 C15 . . . . 178.56(15) ?
C12 C13 C18 C17 . . . . -179.16(13) ?
C14 C13 C18 C17 . . . . -0.6(2) ?
C18 C13 C14 C15 . . . . -0.1(2) ?
C13 C14 C15 C16 . . . . 0.7(2) ?
C14 C15 C16 C17 . . . . -0.7(2) ?
C15 C16 C17 O2 . . . . -179.10(15) ?
C15 C16 C17 C18 . . . . 0.0(2) ?
O2 C17 C18 C13 . . . . 179.63(14) ?
C16 C17 C18 C13 . . . . 0.6(2) ?
